data_9011304
loop_
_publ_author_name
'Dusek, M.'
'Chapuis, G.'
'Meyer, M.'
'Petricek, V.'

_publ_section_title
;
 Sodium carbonate revisited
 Sample: Gamma phase, T = 295 K
;
_journal_issue 3
_journal_name_full 'Acta Crystallographica, Section B'
_journal_page_first 337
_journal_page_last 352
_journal_paper_doi 10.1107/S0108768103009017
_journal_volume 59
_journal_year 2003
_chemical_compound_source Synthetic
_chemical_formula_sum 'C Na2 O3'
_chemical_name_mineral Natrite
_space_group_IT_number 12
_symmetry_space_group_name_Hall '-C 2y'
_symmetry_space_group_name_H-M 'C 1 2/m 1'
_cell_angle_alpha 90
_cell_angle_beta 101.35
_cell_angle_gamma 90
_cell_length_a 8.920
_cell_length_b 5.245
_cell_length_c 6.050
_cell_formula_units_Z 4
_cell_volume 277.516
_database_code_amcsd 0009928
_diffrn_ambient_temperature 295
_exptl_crystal_density_diffrn 2.537
_cod_original_formula_sum 'Na2 C O3'
_cod_database_code 9011304

loop_
_space_group_symop_operation_xyz
x,y,z
1/2+x,1/2+y,z
x,-y,z
1/2+x,1/2-y,z
-x,y,-z
1/2-x,1/2+y,-z
-x,-y,-z
1/2-x,1/2-y,-z

loop_
_atom_site_aniso_label
_atom_site_aniso_U_11
_atom_site_aniso_U_22
_atom_site_aniso_U_33
_atom_site_aniso_U_12
_atom_site_aniso_U_13
_atom_site_aniso_U_23
Na1 0.01757 0.01860 0.01713 0.00000 0.00672 0.00000
Na2 0.01919 0.01561 0.01686 0.00000 0.00714 0.00000
Na3 0.02174 0.02568 0.03070 0.00000 0.00888 0.00000
C 0.01110 0.01219 0.01190 0.00000 0.00370 0.00000
O1 0.03180 0.01881 0.02990 -0.00956 0.01172 0.00055
O2 0.01480 0.03240 0.02370 0.00000 0.01040 0.00000

loop_
_atom_site_label
_atom_site_fract_x
_atom_site_fract_y
_atom_site_fract_z
_atom_site_U_iso_or_equiv
Na1 0.00000 0.00000 0.00000 0.01731
Na2 0.00000 0.00000 0.50000 0.01673
Na3 0.17055 0.50000 0.74801 0.02554
C 0.16446 0.50000 0.24914 0.01155
O1 0.10159 0.29384 0.28535 0.02607
O2 0.28987 0.50000 0.17757 0.02274

loop_
_cod_related_entry_id
_cod_related_entry_database
_cod_related_entry_code
1 AMCSD 0009928
